data_7013543
loop_
_publ_author_name
'St\'ephanie M. Cornet'
'Keith B. Dillon'
'Christopher D. Entwistle'
'Mark A. Fox'
'Andr\'es E. Goeta'
'Helen P. Goodwin'
'Todd B. Marder'
'Amber L. Thompson'

_publ_section_title
;
 Synthesis and characterisation of some new boron compounds containing
 the 2,4,6-(CF3)3C6H2(fluoromes = Ar), 2,6-(CF3)2C6H3(fluoroxyl = Ar'),
 or 2,4-(CF3)2C6H3(Ar&#x2033;) ligands
;
_journal_issue 23
_journal_name_full 'Dalton Trans.'
_journal_page_first 4395
_journal_page_last 4405
_journal_paper_doi 10.1039/b309820f
_journal_year 2003
_chemical_absolute_configuration Unknown
_chemical_formula_moiety 'C8 H5 B F6 O2'
_chemical_formula_sum 'C8 H5 B F6 O2'
_chemical_formula_weight 257.93
_chemical_melting_point ?
_chemical_name_common '(2,6--Bis-trifluoromethyl-phenyl)-boronic acid'
_chemical_name_systematic
;
(2,6--Bis-trifluoromethyl-phenyl)-boronic acid
;
_space_group_IT_number 18
_symmetry_cell_setting orthorhombic
_symmetry_space_group_name_Hall 'P 2 2ab'
_symmetry_space_group_name_H-M 'P 21 21 2'
_atom_sites_solution_hydrogens geom
_atom_sites_solution_primary direct
_atom_sites_solution_secondary difmap
_cell_angle_alpha 90.00
_cell_angle_beta 90.00
_cell_angle_gamma 90.00
_cell_formula_units_Z 4
_cell_length_a 14.0859(14)
_cell_length_b 14.4620(14)
_cell_length_c 5.0028(5)
_cell_measurement_reflns_used 934
_cell_measurement_temperature 100(2)
_cell_measurement_theta_max 21.00188
_cell_measurement_theta_min 4.309892
_cell_volume 1019.12(17)
_computing_cell_refinement 'SMART-NT V5.0 (Bruker, 1998)'
_computing_data_collection 'SMART-NT V5.0 (Bruker, 1998)'
_computing_data_reduction 'SMART-NT V5.0 (Bruker, 1998)'
_computing_molecular_graphics 'Bruker SHELXTL'
_computing_publication_material 'Bruker SHELXTL'
_computing_structure_refinement 'SHELXL-93 (Sheldrick, 1993)'
_computing_structure_solution 'SHELXS-97 (Sheldrick, 1997)'
_diffrn_ambient_temperature 100(2)
_diffrn_detector_area_resol_mean 8
_diffrn_measured_fraction_theta_full 1.000
_diffrn_measured_fraction_theta_max 1.000
_diffrn_measurement_device_type 'Bruker SMART CCD 1K area detector'
_diffrn_measurement_method \w-scans
_diffrn_radiation_monochromator graphite
_diffrn_radiation_source 'fine-focus sealed tube'
_diffrn_radiation_type MoK\a
_diffrn_radiation_wavelength 0.71073
_diffrn_reflns_av_R_equivalents 0.0283
_diffrn_reflns_av_sigmaI/netI 0.0177
_diffrn_reflns_limit_h_max 18
_diffrn_reflns_limit_h_min -18
_diffrn_reflns_limit_k_max 18
_diffrn_reflns_limit_k_min -18
_diffrn_reflns_limit_l_max 6
_diffrn_reflns_limit_l_min -6
_diffrn_reflns_number 10797
_diffrn_reflns_theta_full 27.49
_diffrn_reflns_theta_max 27.49
_diffrn_reflns_theta_min 2.02
_exptl_absorpt_coefficient_mu 0.187
_exptl_absorpt_correction_T_max 0.9796
_exptl_absorpt_correction_T_min 0.9189
_exptl_absorpt_correction_type multi-scan
_exptl_absorpt_process_details 'SADABS (G.M.Sheldrick, 1998)'
_exptl_crystal_colour Colorless
_exptl_crystal_density_diffrn 1.681
_exptl_crystal_density_meas ?
_exptl_crystal_density_method .
_exptl_crystal_description block
_exptl_crystal_F_000 548
_exptl_crystal_size_max 0.42
_exptl_crystal_size_mid 0.20
_exptl_crystal_size_min 0.10
_refine_diff_density_max 0.287
_refine_diff_density_min -0.228
_refine_diff_density_rms 0.041
_refine_ls_abs_structure_details 'Flack H D (1983), Acta Cryst. A39, 876-881'
_refine_ls_abs_structure_Flack 0(4)
_refine_ls_extinction_method none
_refine_ls_goodness_of_fit_ref 1.122
_refine_ls_hydrogen_treatment mixed
_refine_ls_matrix_type full
_refine_ls_number_parameters 169
_refine_ls_number_reflns 2346
_refine_ls_number_restraints 0
_refine_ls_restrained_S_all 1.122
_refine_ls_R_factor_all 0.0333
_refine_ls_R_factor_gt 0.0305
_refine_ls_shift/su_max 0.000
_refine_ls_shift/su_mean 0.000
_refine_ls_structure_factor_coef Fsqd
_refine_ls_weighting_details 'calc w=1/[\s^2^(Fo^2^)+(0.0310P)^2^+0.3210P] where P=(Fo^2^+2Fc^2^)/3'
_refine_ls_weighting_scheme calc
_refine_ls_wR_factor_gt 0.0717
_refine_ls_wR_factor_ref 0.0735
_reflns_number_gt 2209
_reflns_number_total 2346
_reflns_threshold_expression >2sigma(I)
_cod_data_source_file b309820f.txt
_cod_data_source_block 4
_cod_depositor_comments
;
The following automatic conversions were performed:
'_symmetry_cell_setting' value 'Orthorhombic' changed to 'orthorhombic'
according to '/home/adriana/struct/CIF-dictionaries/cif_core.dic'
dictionary named 'cif_core.dic' version 2.4.1 from 2010-06-29.

Automatic conversion script
Id: cif_fix_enum 1555 2011-01-17 13:19:09Z saulius 

The following automatic conversions were performed:

'_chemical_melting_point' value 'not measured' was changed to '?' -
the value is undefined or not given.

Automatic conversion script
Id: cif_fix_values 1569 2011-02-09 13:29:24Z adriana 
;
_cod_original_sg_symbol_H-M P2(1)2(1)2
_cod_database_code 7013543

loop_
_symmetry_equiv_pos_as_xyz
'x, y, z'
'-x, -y, z'
'-x+1/2, y+1/2, -z'
'x+1/2, -y+1/2, -z'

loop_
_atom_site_label
_atom_site_type_symbol
_atom_site_fract_x
_atom_site_fract_y
_atom_site_fract_z
_atom_site_U_iso_or_equiv
_atom_site_adp_type
_atom_site_occupancy
_atom_site_symmetry_multiplicity
_atom_site_calc_flag
_atom_site_refinement_flags
_atom_site_disorder_assembly
_atom_site_disorder_group
C1 C 0.79491(10) 0.15641(10) 0.7609(3) 0.0172(3) Uani 1 1 d . . .
C2 C 0.70581(11) 0.13086(11) 0.8609(3) 0.0197(3) Uani 1 1 d . . .
C3 C 0.62886(12) 0.19178(12) 0.8656(4) 0.0259(4) Uani 1 1 d . . .
H3 H 0.5685(14) 0.1716(13) 0.930(4) 0.022(5) Uiso 1 1 d . . .
C4 C 0.63932(12) 0.28056(12) 0.7680(4) 0.0303(4) Uani 1 1 d . . .
H4 H 0.5847(15) 0.3212(14) 0.768(4) 0.030(5) Uiso 1 1 d . . .
C5 C 0.72605(13) 0.30836(11) 0.6637(4) 0.0262(4) Uani 1 1 d . . .
H5 H 0.7342(13) 0.3667(14) 0.589(4) 0.023(5) Uiso 1 1 d . . .
C6 C 0.80228(11) 0.24718(11) 0.6615(3) 0.0202(3) Uani 1 1 d . . .
C7 C 0.89477(12) 0.28011(11) 0.5465(3) 0.0248(3) Uani 1 1 d . . .
C8 C 0.69129(12) 0.03632(12) 0.9778(3) 0.0244(3) Uani 1 1 d . . .
F1 F 0.90410(8) 0.37194(8) 0.5527(3) 0.0410(3) Uani 1 1 d . . .
F2 F 0.96991(7) 0.24485(8) 0.6762(2) 0.0316(2) Uani 1 1 d . . .
F3 F 0.90477(7) 0.25493(8) 0.28758(19) 0.0323(2) Uani 1 1 d . . .
F4 F 0.74261(8) -0.02888(7) 0.8501(2) 0.0309(2) Uani 1 1 d . . .
F5 F 0.60140(8) 0.00806(8) 0.9705(3) 0.0407(3) Uani 1 1 d . . .
F6 F 0.71873(8) 0.03277(7) 1.2367(2) 0.0329(2) Uani 1 1 d . . .
B1 B 0.88320(12) 0.08709(12) 0.7604(4) 0.0191(3) Uani 1 1 d . . .
O1 O 0.92449(9) 0.06030(9) 0.9924(2) 0.0251(3) Uani 1 1 d . . .
H1A H 0.9681 0.0245 0.9601 0.038 Uiso 0.50(3) 1 calc PR . .
H1B H 0.9031 0.0748 1.1364 0.038 Uiso 0.50(3) 1 d PR . .
O2 O 0.91924(9) 0.05361(9) 0.5276(2) 0.0266(3) Uani 1 1 d . . .
H2A H 0.9670 0.0231 0.5591 0.040 Uiso 0.49(3) 1 calc PR . .
H2B H 0.9006 0.0701 0.3718 0.040 Uiso 0.51(3) 1 d PR . .

loop_
_atom_site_aniso_label
_atom_site_aniso_U_11
_atom_site_aniso_U_22
_atom_site_aniso_U_33
_atom_site_aniso_U_23
_atom_site_aniso_U_13
_atom_site_aniso_U_12
C1 0.0176(7) 0.0216(7) 0.0125(6) -0.0034(6) -0.0025(6) 0.0035(5)
C2 0.0196(7) 0.0237(7) 0.0157(7) -0.0027(6) -0.0007(6) 0.0012(6)
C3 0.0162(7) 0.0332(9) 0.0283(8) -0.0032(7) 0.0005(7) 0.0041(7)
C4 0.0236(8) 0.0291(8) 0.0381(10) -0.0049(8) -0.0032(8) 0.0100(6)
C5 0.0302(9) 0.0197(7) 0.0289(9) -0.0001(7) -0.0041(7) 0.0036(6)
C6 0.0201(7) 0.0235(7) 0.0169(7) -0.0016(6) -0.0027(6) 0.0007(6)
C7 0.0258(8) 0.0263(8) 0.0224(8) -0.0011(6) -0.0006(7) -0.0011(6)
C8 0.0226(8) 0.0282(8) 0.0223(8) -0.0004(7) 0.0007(7) -0.0007(7)
F1 0.0412(6) 0.0260(5) 0.0558(7) -0.0025(5) 0.0116(6) -0.0091(5)
F2 0.0190(4) 0.0485(6) 0.0274(6) 0.0020(5) -0.0037(4) -0.0038(5)
F3 0.0299(5) 0.0471(6) 0.0199(5) -0.0003(4) 0.0029(4) -0.0032(5)
F4 0.0392(6) 0.0224(5) 0.0311(5) -0.0021(4) 0.0019(5) 0.0017(4)
F5 0.0259(5) 0.0403(6) 0.0558(7) 0.0094(5) -0.0007(5) -0.0097(5)
F6 0.0453(6) 0.0332(5) 0.0202(5) 0.0045(4) 0.0004(5) 0.0000(5)
B1 0.0178(8) 0.0229(8) 0.0166(8) -0.0002(7) 0.0005(7) 0.0025(6)
O1 0.0239(6) 0.0360(7) 0.0155(6) 0.0009(5) -0.0027(5) 0.0094(5)
O2 0.0274(7) 0.0369(7) 0.0154(5) -0.0036(5) 0.0007(5) 0.0112(5)

loop_
_atom_type_symbol
_atom_type_description
_atom_type_scat_dispersion_real
_atom_type_scat_dispersion_imag
_atom_type_scat_source
C C 0.0033 0.0016 'International Tables Vol C Tables 4.2.6.8 and 6.1.1.4'
H H 0.0000 0.0000 'International Tables Vol C Tables 4.2.6.8 and 6.1.1.4'
B B 0.0013 0.0007 'International Tables Vol C Tables 4.2.6.8 and 6.1.1.4'
F F 0.0171 0.0103 'International Tables Vol C Tables 4.2.6.8 and 6.1.1.4'
O O 0.0106 0.0060 'International Tables Vol C Tables 4.2.6.8 and 6.1.1.4'

loop_
_geom_angle_atom_site_label_1
_geom_angle_atom_site_label_2
_geom_angle_atom_site_label_3
_geom_angle
_geom_angle_site_symmetry_1
_geom_angle_site_symmetry_3
_geom_angle_publ_flag
C2 C1 C6 115.99(13) . . ?
C2 C1 B1 122.18(14) . . ?
C6 C1 B1 121.82(13) . . ?
C3 C2 C1 122.34(15) . . ?
C3 C2 C8 117.52(15) . . ?
C1 C2 C8 120.10(14) . . ?
C4 C3 C2 119.82(16) . . ?
C3 C4 C5 119.74(15) . . ?
C4 C5 C6 119.86(15) . . ?
C5 C6 C1 122.24(14) . . ?
C5 C6 C7 118.09(15) . . ?
C1 C6 C7 119.67(14) . . ?
F1 C7 F2 106.81(14) . . ?
F1 C7 F3 106.24(14) . . ?
F2 C7 F3 106.17(13) . . ?
F1 C7 C6 113.08(14) . . ?
F2 C7 C6 112.24(14) . . ?
F3 C7 C6 111.83(14) . . ?
F5 C8 F4 106.38(14) . . ?
F5 C8 F6 106.65(14) . . ?
F4 C8 F6 105.90(14) . . ?
F5 C8 C2 113.48(14) . . ?
F4 C8 C2 112.26(13) . . ?
F6 C8 C2 111.65(14) . . ?
O1 B1 O2 118.15(14) . . ?
O1 B1 C1 120.82(14) . . ?
O2 B1 C1 121.03(14) . . ?

loop_
_geom_bond_atom_site_label_1
_geom_bond_atom_site_label_2
_geom_bond_distance
_geom_bond_site_symmetry_2
_geom_bond_publ_flag
C1 C2 1.401(2) . ?
C1 C6 1.408(2) . ?
C1 B1 1.597(2) . ?
C2 C3 1.397(2) . ?
C2 C8 1.501(2) . ?
C3 C4 1.381(3) . ?
C4 C5 1.388(3) . ?
C5 C6 1.391(2) . ?
C6 C7 1.502(2) . ?
C7 F1 1.335(2) . ?
C7 F2 1.342(2) . ?
C7 F3 1.353(2) . ?
C8 F5 1.331(2) . ?
C8 F4 1.3491(19) . ?
C8 F6 1.353(2) . ?
B1 O1 1.355(2) . ?
B1 O2 1.360(2) . ?
